data_7223394
loop_
_publ_author_name
'Qian, Wei'
'Wang, Jiaqi'
'Liu, Shudong'
'Guo, Shaohui'
'Lu, Yongjun'
'Lin, Hui'
'Zheng, De'

_publ_section_title
;
 A Nd-containing coordination ploymer: syntheses, crystal structure and
 application as a nucleating agent for isotactic polypropylene
;
_journal_issue 125
_journal_name_full 'RSC Adv.'
_journal_page_first 103123
_journal_paper_doi 10.1039/C5RA20348A
_journal_volume 5
_journal_year 2015
_chemical_formula_moiety 'C18 H12 N Nd O9, 2(H2 O)'
_chemical_formula_sum 'C18 H16 N Nd O11'
_chemical_formula_weight 566.56
_chemical_name_systematic
; 
 ? 
;
_space_group_IT_number 14
_symmetry_cell_setting monoclinic
_symmetry_space_group_name_Hall '-P 2ybc'
_symmetry_space_group_name_H-M 'P 1 21/c 1'
_atom_sites_solution_hydrogens geom
_atom_sites_solution_primary direct
_atom_sites_solution_secondary difmap
_audit_creation_method SHELXL-97
_audit_update_record
;
2015-08-17 deposited with the CCDC.
2015-11-24 downloaded from the CCDC.
;
_cell_angle_alpha 90.00
_cell_angle_beta 108.558(3)
_cell_angle_gamma 90.00
_cell_formula_units_Z 4
_cell_length_a 14.6950(4)
_cell_length_b 7.1251(2)
_cell_length_c 19.3703(4)
_cell_measurement_reflns_used 5644
_cell_measurement_temperature 150.00(10)
_cell_measurement_theta_max 29.2000
_cell_measurement_theta_min 3.0550
_cell_volume 1922.68(9)
_computing_structure_refinement 'SHELXL-97 (Sheldrick, 1997)'
_computing_structure_solution 'SHELXS-97 (Sheldrick, 1990)'
_diffrn_ambient_temperature 150.00(10)
_diffrn_measured_fraction_theta_full 0.999
_diffrn_measured_fraction_theta_max 0.999
_diffrn_measurement_device_type 'Xcalibur, Atlas, Gemini ultra'
_diffrn_measurement_method '\w scans'
_diffrn_radiation_monochromator graphite
_diffrn_radiation_source 'fine-focus sealed tube'
_diffrn_radiation_type MoK\a
_diffrn_radiation_wavelength 0.71073
_diffrn_reflns_av_R_equivalents 0.0248
_diffrn_reflns_av_sigmaI/netI 0.0321
_diffrn_reflns_limit_h_max 17
_diffrn_reflns_limit_h_min -17
_diffrn_reflns_limit_k_max 8
_diffrn_reflns_limit_k_min -7
_diffrn_reflns_limit_l_max 22
_diffrn_reflns_limit_l_min -23
_diffrn_reflns_number 8419
_diffrn_reflns_theta_full 25.20
_diffrn_reflns_theta_max 25.20
_diffrn_reflns_theta_min 2.92
_exptl_absorpt_coefficient_mu 2.766
_exptl_absorpt_correction_T_max 0.6359
_exptl_absorpt_correction_T_min 0.5813
_exptl_absorpt_correction_type multi-scan
_exptl_absorpt_process_details
;
CrysAlisPro, Agilent Technologies,
Version 1.171.37.34 (release 22-05-2014 
CrysAlis171 .NET)
(compiled May 22 2014,16:03:01)
Empirical absorption correction using 
spherical harmonics,implemented in 
SCALE3 ABSPACK scaling algorithm.
;
_exptl_crystal_colour violet
_exptl_crystal_density_diffrn 1.957
_exptl_crystal_density_method 'not measured'
_exptl_crystal_description prism
_exptl_crystal_F_000 1116
_exptl_crystal_size_max 0.22
_exptl_crystal_size_mid 0.20
_exptl_crystal_size_min 0.18
_refine_diff_density_max 1.064
_refine_diff_density_min -0.759
_refine_diff_density_rms 0.091
_refine_ls_extinction_method none
_refine_ls_goodness_of_fit_ref 1.047
_refine_ls_hydrogen_treatment mixed
_refine_ls_matrix_type full
_refine_ls_number_parameters 292
_refine_ls_number_reflns 3475
_refine_ls_number_restraints 3
_refine_ls_restrained_S_all 1.052
_refine_ls_R_factor_all 0.0275
_refine_ls_R_factor_gt 0.0225
_refine_ls_shift/su_max 0.001
_refine_ls_shift/su_mean 0.000
_refine_ls_structure_factor_coef Fsqd
_refine_ls_weighting_details 'calc w=1/[\s^2^(Fo^2^)+(0.0202P)^2^+1.7103P] where P=(Fo^2^+2Fc^2^)/3'
_refine_ls_weighting_scheme calc
_refine_ls_wR_factor_gt 0.0489
_refine_ls_wR_factor_ref 0.0507
_reflns_number_gt 3119
_reflns_number_total 3475
_reflns_threshold_expression >2sigma(I)
_cod_data_source_file c5ra20348a2.cif
_cod_data_source_block 1501
_cod_database_code 7223394

loop_
_symmetry_equiv_pos_as_xyz
'x, y, z'
'-x, y+1/2, -z+1/2'
'-x, -y, -z'
'x, -y-1/2, z-1/2'

loop_
_atom_site_label
_atom_site_type_symbol
_atom_site_fract_x
_atom_site_fract_y
_atom_site_fract_z
_atom_site_U_iso_or_equiv
_atom_site_adp_type
_atom_site_occupancy
_atom_site_symmetry_multiplicity
_atom_site_calc_flag
_atom_site_refinement_flags
Nd1 Nd 0.488466(11) 0.58004(2) 0.203479(8) 0.00897(6) Uani 1 1 d .
O5 O 0.42171(14) 0.2248(3) 0.18137(10) 0.0134(5) Uani 1 1 d .
O6 O 0.31671(15) 0.4510(3) 0.14102(11) 0.0170(5) Uani 1 1 d .
C2 C 0.2780(2) 0.4934(4) 0.30368(14) 0.0106(6) Uani 1 1 d .
C3 C 0.1917(2) 0.4119(5) 0.30373(16) 0.0160(7) Uani 1 1 d .
H3 H 0.1866 0.2819 0.3051 0.019 Uiso 1 1 calc R
C18 C 0.3363(2) 0.2813(4) 0.14784(15) 0.0123(7) Uani 1 1 d .
O7 O 0.08843(17) 0.1364(4) 0.15716(12) 0.0248(6) Uani 1 1 d .
N1 N 0.16889(18) 0.1915(4) 0.07409(13) 0.0148(6) Uani 1 1 d .
C16 C 0.0873(2) 0.1792(5) 0.09679(17) 0.0169(7) Uani 1 1 d .
C11 C -0.0202(2) 0.3213(5) -0.09313(17) 0.0209(8) Uani 1 1 d .
H11 H 0.0038 0.3483 -0.1311 0.025 Uiso 1 1 calc R
C5 C 0.1202(2) 0.7160(5) 0.29895(16) 0.0187(7) Uani 1 1 d .
H5 H 0.0673 0.7899 0.2969 0.022 Uiso 1 1 calc R
C15 C 0.0046(2) 0.2292(4) 0.03107(16) 0.0159(7) Uani 1 1 d .
C10 C 0.0401(2) 0.2693(5) -0.02513(16) 0.0159(7) Uani 1 1 d .
C12 C -0.1179(2) 0.3315(5) -0.10262(17) 0.0219(8) Uani 1 1 d .
H12 H -0.1603 0.3658 -0.1477 0.026 Uiso 1 1 calc R
C6 C 0.2055(2) 0.7998(5) 0.29909(16) 0.0166(7) Uani 1 1 d .
H6 H 0.2097 0.9299 0.2972 0.020 Uiso 1 1 calc R
C14 C -0.0925(2) 0.2381(5) 0.02217(17) 0.0189(7) Uani 1 1 d .
H14 H -0.1161 0.2094 0.0601 0.023 Uiso 1 1 calc R
C13 C -0.1531(2) 0.2915(5) -0.04583(18) 0.0223(8) Uani 1 1 d .
H13 H -0.2187 0.3006 -0.0535 0.027 Uiso 1 1 calc R
C17 C 0.2638(2) 0.1289(5) 0.11722(17) 0.0181(7) Uani 1 1 d .
H17A H 0.2886 0.0474 0.0872 0.022 Uiso 1 1 calc R
H17B H 0.2578 0.0541 0.1574 0.022 Uiso 1 1 calc R
C4 C 0.1138(2) 0.5227(5) 0.30183(16) 0.0170(7) Uani 1 1 d .
H4 H 0.0568 0.4671 0.3025 0.020 Uiso 1 1 calc R
O4 O 0.43929(14) 0.4453(3) 0.30285(10) 0.0119(5) Uani 1 1 d .
O1 O 0.39069(14) 0.8197(3) 0.24236(10) 0.0108(4) Uani 1 1 d .
C1 C 0.3604(2) 0.3700(4) 0.30415(15) 0.0122(7) Uani 1 1 d .
O8 O 0.20229(16) 0.2600(4) -0.03179(12) 0.0278(6) Uani 1 1 d .
C8 C 0.3738(2) 0.7920(4) 0.30308(15) 0.0109(6) Uani 1 1 d .
C9 C 0.1454(2) 0.2435(5) 0.00117(16) 0.0175(7) Uani 1 1 d .
C7 C 0.2847(2) 0.6893(4) 0.30205(14) 0.0113(6) Uani 1 1 d .
O2 O 0.42654(15) 0.8618(3) 0.36133(10) 0.0126(5) Uani 1 1 d .
O3 O 0.35168(15) 0.1957(3) 0.30539(12) 0.0174(5) Uani 1 1 d .
O1W O 0.42734(17) 0.7067(4) 0.08255(11) 0.0248(6) Uani 1 1 d .
H1WA H 0.4286 0.6222 0.0512 0.037 Uiso 1 1 d R
H1WB H 0.4622 0.8001 0.0782 0.037 Uiso 1 1 d R
O2W O 0.5557(2) 0.5640(4) 0.45885(13) 0.0347(7) Uani 1 1 d GD
H2WA H 0.5832 0.6714 0.4834 0.052 Uiso 1 1 d GD
H2WB H 0.5267 0.6170 0.4203 0.052 Uiso 1 1 d GD
O3W O 0.3692(3) 0.4566(7) 0.97410(17) 0.0832(17) Uani 1 1 d .
H3WA H 0.304(5) 0.419(10) 0.965(3) 0.11(3) Uiso 1 1 d .
H3WB H 0.380(4) 0.474(8) 0.941(3) 0.065(18) Uiso 1 1 d .

loop_
_atom_site_aniso_label
_atom_site_aniso_U_11
_atom_site_aniso_U_22
_atom_site_aniso_U_33
_atom_site_aniso_U_23
_atom_site_aniso_U_13
_atom_site_aniso_U_12
Nd1 0.00808(10) 0.00704(10) 0.01226(9) 0.00013(6) 0.00391(6) 0.00055(7)
O5 0.0082(11) 0.0153(12) 0.0157(10) -0.0010(9) 0.0022(8) 0.0001(10)
O6 0.0135(12) 0.0106(12) 0.0232(11) -0.0007(9) 0.0005(9) 0.0000(10)
C2 0.0105(16) 0.0107(16) 0.0114(14) -0.0018(12) 0.0048(12) -0.0010(13)
C3 0.0163(17) 0.0118(17) 0.0215(15) -0.0018(13) 0.0083(13) -0.0023(14)
C18 0.0130(16) 0.0139(17) 0.0114(14) 0.0011(13) 0.0057(12) 0.0003(14)
O7 0.0214(13) 0.0290(15) 0.0219(12) 0.0049(11) 0.0039(10) -0.0008(12)
N1 0.0076(13) 0.0134(15) 0.0204(13) -0.0035(11) 0.0004(10) -0.0018(12)
C16 0.0113(17) 0.0118(17) 0.0259(17) -0.0041(14) 0.0035(13) -0.0028(14)
C11 0.0231(19) 0.0168(18) 0.0207(16) -0.0022(14) 0.0039(14) 0.0001(16)
C5 0.0113(16) 0.0223(19) 0.0232(16) 0.0023(14) 0.0065(13) 0.0057(15)
C15 0.0136(17) 0.0088(16) 0.0219(16) -0.0031(13) 0.0009(13) -0.0004(14)
C10 0.0150(17) 0.0097(16) 0.0201(15) -0.0043(13) 0.0015(13) -0.0002(14)
C12 0.0187(19) 0.0145(18) 0.0234(17) -0.0035(14) -0.0064(14) 0.0033(15)
C6 0.0189(18) 0.0094(17) 0.0238(16) 0.0011(13) 0.0098(14) 0.0031(14)
C14 0.0127(16) 0.0170(18) 0.0254(16) 0.0003(15) 0.0037(13) -0.0010(15)
C13 0.0129(17) 0.0159(19) 0.0326(18) -0.0057(15) -0.0004(14) 0.0016(15)
C17 0.0107(17) 0.0142(18) 0.0262(17) -0.0019(14) 0.0015(13) -0.0003(14)
C4 0.0116(17) 0.0193(18) 0.0225(16) -0.0013(14) 0.0088(13) -0.0037(15)
O4 0.0086(11) 0.0120(11) 0.0160(10) 0.0009(9) 0.0054(8) -0.0009(9)
O1 0.0117(11) 0.0086(11) 0.0138(10) 0.0018(8) 0.0064(8) 0.0016(9)
C1 0.0149(17) 0.0108(17) 0.0124(14) 0.0008(12) 0.0067(12) 0.0013(14)
O8 0.0197(13) 0.0385(16) 0.0285(12) -0.0035(12) 0.0122(10) -0.0039(13)
C8 0.0103(15) 0.0045(15) 0.0191(15) 0.0027(12) 0.0064(12) 0.0048(13)
C9 0.0184(17) 0.0106(17) 0.0222(16) -0.0057(14) 0.0044(14) -0.0029(15)
C7 0.0101(16) 0.0134(17) 0.0122(14) -0.0002(12) 0.0060(12) -0.0010(13)
O2 0.0139(11) 0.0096(11) 0.0144(10) -0.0006(9) 0.0049(9) -0.0010(9)
O3 0.0162(12) 0.0076(12) 0.0324(12) -0.0001(9) 0.0136(10) -0.0011(10)
O1W 0.0289(14) 0.0256(14) 0.0186(11) 0.0052(10) 0.0056(10) -0.0082(12)
O2W 0.0517(19) 0.0281(15) 0.0220(12) -0.0031(11) 0.0083(12) -0.0116(14)
O3W 0.088(3) 0.145(4) 0.0237(16) -0.014(2) 0.0270(18) -0.075(3)

loop_
_atom_type_symbol
_atom_type_description
_atom_type_scat_dispersion_real
_atom_type_scat_dispersion_imag
_atom_type_scat_source
C C 0.0033 0.0016 'International Tables Vol C Tables 4.2.6.8 and 6.1.1.4'
H H 0.0000 0.0000 'International Tables Vol C Tables 4.2.6.8 and 6.1.1.4'
N N 0.0061 0.0033 'International Tables Vol C Tables 4.2.6.8 and 6.1.1.4'
Nd Nd -0.1943 3.0179 'International Tables Vol C Tables 4.2.6.8 and 6.1.1.4'
O O 0.0106 0.0060 'International Tables Vol C Tables 4.2.6.8 and 6.1.1.4'

loop_
_geom_angle_atom_site_label_1
_geom_angle_atom_site_label_2
_geom_angle_atom_site_label_3
_geom_angle
_geom_angle_site_symmetry_1
_geom_angle_site_symmetry_3
O1W Nd1 O5 131.36(8) . 2_655
O1W Nd1 O4 143.04(7) . .
O5 Nd1 O4 69.88(7) 2_655 .
O1W Nd1 O1 87.97(7) . .
O5 Nd1 O1 68.26(7) 2_655 .
O4 Nd1 O1 71.94(6) . .
O1W Nd1 O3 83.06(7) . 2_655
O5 Nd1 O3 71.42(7) 2_655 2_655
O4 Nd1 O3 133.40(7) . 2_655
O1 Nd1 O3 115.51(7) . 2_655
O1W Nd1 O1 132.04(7) . 2_645
O5 Nd1 O1 80.06(7) 2_655 2_645
O4 Nd1 O1 74.54(6) . 2_645
O1 Nd1 O1 139.92(2) . 2_645
O3 Nd1 O1 74.14(7) 2_655 2_645
O1W Nd1 O2 80.76(7) . 2_645
O5 Nd1 O2 120.04(7) 2_655 2_645
O4 Nd1 O2 117.26(7) . 2_645
O1 Nd1 O2 168.72(6) . 2_645
O3 Nd1 O2 63.83(7) 2_655 2_645
O1 Nd1 O2 51.36(6) 2_645 2_645
O1W Nd1 O6 70.86(7) . .
O5 Nd1 O6 137.88(7) 2_655 .
O4 Nd1 O6 75.04(7) . .
O1 Nd1 O6 79.36(7) . .
O3 Nd1 O6 149.81(7) 2_655 .
O1 Nd1 O6 112.36(7) 2_645 .
O2 Nd1 O6 96.31(7) 2_645 .
O1W Nd1 O5 101.15(7) . .
O5 Nd1 O5 127.40(6) 2_655 .
O4 Nd1 O5 64.86(6) . .
O1 Nd1 O5 118.31(6) . .
O3 Nd1 O5 126.11(6) 2_655 .
O1 Nd1 O5 63.50(6) 2_645 .
O2 Nd1 O5 64.02(6) 2_645 .
O6 Nd1 O5 48.95(6) . .
O1W Nd1 O4 68.96(7) . 2_655
O5 Nd1 O4 63.10(6) 2_655 2_655
O4 Nd1 O4 126.99(6) . 2_655
O1 Nd1 O4 69.13(6) . 2_655
O3 Nd1 O4 48.10(6) 2_655 2_655
O1 Nd1 O4 117.72(6) 2_645 2_655
O2 Nd1 O4 106.82(6) 2_645 2_655
O6 Nd1 O4 128.95(6) . 2_655
O5 Nd1 O4 168.12(6) . 2_655
O1W Nd1 C8 105.75(8) . 2_645
O5 Nd1 C8 99.04(7) 2_655 2_645
O4 Nd1 C8 98.08(7) . 2_645
O1 Nd1 C8 165.74(7) . 2_645
O3 Nd1 C8 63.67(7) 2_655 2_645
O1 Nd1 C8 26.30(7) 2_645 2_645
O2 Nd1 C8 25.37(7) 2_645 2_645
O6 Nd1 C8 108.42(7) . 2_645
O5 Nd1 C8 63.57(7) . 2_645
O4 Nd1 C8 111.76(7) 2_655 2_645
O1W Nd1 C1 75.64(8) . 2_655
O5 Nd1 C1 64.46(7) 2_655 2_655
O4 Nd1 C1 134.29(7) . 2_655
O1 Nd1 C1 92.81(7) . 2_655
O3 Nd1 C1 23.38(8) 2_655 2_655
O1 Nd1 C1 95.12(7) 2_645 2_655
O2 Nd1 C1 84.93(7) 2_645 2_655
O6 Nd1 C1 145.78(7) . 2_655
O5 Nd1 C1 148.76(7) . 2_655
O4 Nd1 C1 24.74(7) 2_655 2_655
C8 Nd1 C1 87.05(8) 2_645 2_655
C18 O5 Nd1 139.22(18) . 2_645
C18 O5 Nd1 91.93(18) . .
Nd1 O5 Nd1 100.87(7) 2_645 .
C18 O6 Nd1 97.88(18) . .
C3 C2 C7 119.1(3) . .
C3 C2 C1 119.3(3) . .
C7 C2 C1 121.6(3) . .
C4 C3 C2 120.5(3) . .
C4 C3 H3 119.7 . .
C2 C3 H3 119.7 . .
O6 C18 O5 121.2(3) . .
O6 C18 C17 123.4(3) . .
O5 C18 C17 115.4(3) . .
C9 N1 C16 111.9(3) . .
C9 N1 C17 123.3(3) . .
C16 N1 C17 124.1(3) . .
O7 C16 N1 124.8(3) . .
O7 C16 C15 130.1(3) . .
N1 C16 C15 105.2(3) . .
C10 C11 C12 117.5(3) . .
C10 C11 H11 121.3 . .
C12 C11 H11 121.3 . .
C4 C5 C6 120.2(3) . .
C4 C5 H5 119.9 . .
C6 C5 H5 119.9 . .
C10 C15 C14 121.8(3) . .
C10 C15 C16 108.2(3) . .
C14 C15 C16 130.0(3) . .
C15 C10 C11 121.3(3) . .
C15 C10 C9 108.6(3) . .
C11 C10 C9 130.1(3) . .
C13 C12 C11 121.0(3) . .
C13 C12 H12 119.5 . .
C11 C12 H12 119.5 . .
C5 C6 C7 120.0(3) . .
C5 C6 H6 120.0 . .
C7 C6 H6 120.0 . .
C15 C14 C13 117.1(3) . .
C15 C14 H14 121.4 . .
C13 C14 H14 121.4 . .
C12 C13 C14 121.4(3) . .
C12 C13 H13 119.3 . .
C14 C13 H13 119.3 . .
N1 C17 C18 115.8(3) . .
N1 C17 H17A 108.3 . .
C18 C17 H17A 108.3 . .
N1 C17 H17B 108.3 . .
C18 C17 H17B 108.3 . .
H17A C17 H17B 107.4 . .
C3 C4 C5 120.2(3) . .
C3 C4 H4 119.9 . .
C5 C4 H4 119.9 . .
C1 O4 Nd1 132.13(17) . .
C1 O4 Nd1 88.29(17) . 2_645
Nd1 O4 Nd1 96.75(6) . 2_645
C8 O1 Nd1 117.75(17) . .
C8 O1 Nd1 92.69(17) . 2_655
Nd1 O1 Nd1 103.25(7) . 2_655
O3 C1 O4 120.9(3) . .
O3 C1 C2 119.9(3) . .
O4 C1 C2 119.2(3) . .
O3 C1 Nd1 54.00(16) . 2_645
O4 C1 Nd1 66.98(16) . 2_645
C2 C1 Nd1 173.1(2) . 2_645
O2 C8 O1 121.1(3) . .
O2 C8 C7 119.7(3) . .
O1 C8 C7 118.9(2) . .
O2 C8 Nd1 61.30(15) . 2_655
O1 C8 Nd1 61.01(15) . 2_655
C7 C8 Nd1 164.2(2) . 2_655
O8 C9 N1 124.8(3) . .
O8 C9 C10 129.1(3) . .
N1 C9 C10 106.1(3) . .
C6 C7 C2 120.0(3) . .
C6 C7 C8 116.2(3) . .
C2 C7 C8 123.8(3) . .
C8 O2 Nd1 93.32(17) . 2_655
C1 O3 Nd1 102.62(19) . 2_645
Nd1 O1W H1WA 109.9 . .
Nd1 O1W H1WB 109.7 . .
H1WA O1W H1WB 109.0 . .
H2WA O2W H2WB 95.8 . .
H3WA O3W H3WB 113(6) . .

loop_
_geom_bond_atom_site_label_1
_geom_bond_atom_site_label_2
_geom_bond_distance
_geom_bond_site_symmetry_2
Nd1 O1W 2.402(2) .
Nd1 O5 2.4305(19) 2_655
Nd1 O4 2.4564(19) .
Nd1 O1 2.497(2) .
Nd1 O3 2.546(2) 2_655
Nd1 O1 2.551(2) 2_645
Nd1 O2 2.560(2) 2_645
Nd1 O6 2.595(2) .
Nd1 O5 2.699(2) .
Nd1 O4 2.828(2) 2_655
Nd1 C8 2.913(3) 2_645
Nd1 C1 3.071(3) 2_655
O5 C18 1.280(4) .
O5 Nd1 2.4305(19) 2_645
O6 C18 1.240(4) .
C2 C3 1.395(4) .
C2 C7 1.400(4) .
C2 C1 1.494(4) .
C3 C4 1.382(4) .
C3 H3 0.9300 .
C18 C17 1.505(4) .
O7 C16 1.203(4) .
N1 C9 1.393(4) .
N1 C16 1.406(4) .
N1 C17 1.450(4) .
C16 C15 1.496(4) .
C11 C10 1.384(4) .
C11 C12 1.390(5) .
C11 H11 0.9300 .
C5 C4 1.383(5) .
C5 C6 1.387(4) .
C5 H5 0.9300 .
C15 C10 1.378(4) .
C15 C14 1.384(4) .
C10 C9 1.478(4) .
C12 C13 1.386(5) .
C12 H12 0.9300 .
C6 C7 1.392(4) .
C6 H6 0.9300 .
C14 C13 1.388(4) .
C14 H14 0.9300 .
C13 H13 0.9300 .
C17 H17A 0.9700 .
C17 H17B 0.9700 .
C4 H4 0.9300 .
O4 C1 1.286(4) .
O4 Nd1 2.828(2) 2_645
O1 C8 1.292(3) .
O1 Nd1 2.551(2) 2_655
C1 O3 1.249(4) .
C1 Nd1 3.071(3) 2_645
O8 C9 1.209(4) .
C8 O2 1.251(3) .
C8 C7 1.494(4) .
C8 Nd1 2.913(3) 2_655
O2 Nd1 2.560(2) 2_655
O3 Nd1 2.546(2) 2_645
O1W H1WA 0.8601 .
O1W H1WB 0.8599 .
O2W H2WA 0.9225 .
O2W H2WB 0.8235 .
O3W H3WA 0.95(7) .
O3W H3WB 0.71(5) .

loop_
_geom_hbond_atom_site_label_D
_geom_hbond_atom_site_label_H
_geom_hbond_atom_site_label_A
_geom_hbond_distance_DH
_geom_hbond_distance_HA
_geom_hbond_distance_DA
_geom_hbond_angle_DHA
_geom_hbond_site_symmetry_A
O1W H1WA O3W 0.86 1.89 2.679(4) 152.8 1_554
O1W H1WB O2W 0.86 2.00 2.704(4) 138.4 2_655
O1W H1WB O4 0.86 2.52 2.981(3) 114.5 2_655
O2W H2WA O3W 0.92 2.22 3.133(6) 169.8 2_656
O2W H2WB O2 0.82 2.33 3.064(3) 148.2 .
O2W H2WB O5 0.82 2.45 3.062(3) 132.0 2_655
O2W H2WB O4 0.82 2.54 3.079(3) 123.9 .
O3W H3WA O8 0.95(7) 1.90(7) 2.795(5) 157(6) 1_556

loop_
_geom_torsion_atom_site_label_1
_geom_torsion_atom_site_label_2
_geom_torsion_atom_site_label_3
_geom_torsion_atom_site_label_4
_geom_torsion
_geom_torsion_site_symmetry_1
_geom_torsion_site_symmetry_4
O1W Nd1 O5 C18 -50.69(16) . .
O5 Nd1 O5 C18 126.29(16) 2_655 .
O4 Nd1 O5 C18 93.13(16) . .
O1 Nd1 O5 C18 43.05(16) . .
O3 Nd1 O5 C18 -140.20(15) 2_655 .
O1 Nd1 O5 C18 177.68(17) 2_645 .
O2 Nd1 O5 C18 -124.54(16) 2_645 .
O6 Nd1 O5 C18 1.38(15) . .
O4 Nd1 O5 C18 -83.5(3) 2_655 .
C8 Nd1 O5 C18 -152.87(17) 2_645 .
C1 Nd1 O5 C18 -131.35(17) 2_655 .
O1W Nd1 O5 Nd1 168.24(7) . 2_645
O5 Nd1 O5 Nd1 -14.78(5) 2_655 2_645
O4 Nd1 O5 Nd1 -47.94(7) . 2_645
O1 Nd1 O5 Nd1 -98.02(7) . 2_645
O3 Nd1 O5 Nd1 78.73(9) 2_655 2_645
O1 Nd1 O5 Nd1 36.61(6) 2_645 2_645
O2 Nd1 O5 Nd1 94.39(8) 2_645 2_645
O6 Nd1 O5 Nd1 -139.69(11) . 2_645
O4 Nd1 O5 Nd1 135.5(3) 2_655 2_645
C8 Nd1 O5 Nd1 66.06(8) 2_645 2_645
C1 Nd1 O5 Nd1 87.58(13) 2_655 2_645
O1W Nd1 O6 C18 123.56(19) . .
O5 Nd1 O6 C18 -105.20(19) 2_655 .
O4 Nd1 O6 C18 -70.92(18) . .
O1 Nd1 O6 C18 -144.89(18) . .
O3 Nd1 O6 C18 91.8(2) 2_655 .
O1 Nd1 O6 C18 -5.02(19) 2_645 .
O2 Nd1 O6 C18 45.65(18) 2_645 .
O5 Nd1 O6 C18 -1.44(16) . .
O4 Nd1 O6 C18 163.28(16) 2_655 .
C8 Nd1 O6 C18 22.76(19) 2_645 .
C1 Nd1 O6 C18 135.92(18) 2_655 .
C7 C2 C3 C4 0.3(4) . .
C1 C2 C3 C4 -178.7(3) . .
Nd1 O6 C18 O5 2.7(3) . .
Nd1 O6 C18 C17 -176.4(2) . .
Nd1 O5 C18 O6 106.6(3) 2_645 .
Nd1 O5 C18 O6 -2.6(3) . .
Nd1 O5 C18 C17 -74.2(4) 2_645 .
Nd1 O5 C18 C17 176.6(2) . .
C9 N1 C16 O7 179.8(3) . .
C17 N1 C16 O7 9.1(5) . .
C9 N1 C16 C15 -0.1(3) . .
C17 N1 C16 C15 -170.8(3) . .
O7 C16 C15 C10 179.5(3) . .
N1 C16 C15 C10 -0.7(3) . .
O7 C16 C15 C14 -0.5(6) . .
N1 C16 C15 C14 179.3(3) . .
C14 C15 C10 C11 0.3(5) . .
C16 C15 C10 C11 -179.7(3) . .
C14 C15 C10 C9 -178.9(3) . .
C16 C15 C10 C9 1.1(4) . .
C12 C11 C10 C15 0.0(5) . .
C12 C11 C10 C9 179.0(3) . .
C10 C11 C12 C13 0.2(5) . .
C4 C5 C6 C7 0.1(4) . .
C10 C15 C14 C13 -0.7(5) . .
C16 C15 C14 C13 179.2(3) . .
C11 C12 C13 C14 -0.7(5) . .
C15 C14 C13 C12 0.9(5) . .
C9 N1 C17 C18 81.2(4) . .
C16 N1 C17 C18 -109.2(3) . .
O6 C18 C17 N1 4.0(4) . .
O5 C18 C17 N1 -175.1(2) . .
C2 C3 C4 C5 0.8(4) . .
C6 C5 C4 C3 -1.0(5) . .
O1W Nd1 O4 C1 19.7(3) . .
O5 Nd1 O4 C1 152.9(3) 2_655 .
O1 Nd1 O4 C1 80.1(3) . .
O3 Nd1 O4 C1 -171.6(2) 2_655 .
O1 Nd1 O4 C1 -122.3(3) 2_645 .
O2 Nd1 O4 C1 -92.9(3) 2_645 .
O6 Nd1 O4 C1 -3.4(3) . .
O5 Nd1 O4 C1 -54.7(3) . .
O4 Nd1 O4 C1 124.4(2) 2_655 .
C8 Nd1 O4 C1 -110.4(3) 2_645 .
C1 Nd1 O4 C1 155.8(3) 2_655 .
O1W Nd1 O4 Nd1 113.55(12) . 2_645
O5 Nd1 O4 Nd1 -113.31(8) 2_655 2_645
O1 Nd1 O4 Nd1 173.87(8) . 2_645
O3 Nd1 O4 Nd1 -77.76(10) 2_655 2_645
O1 Nd1 O4 Nd1 -28.44(6) 2_645 2_645
O2 Nd1 O4 Nd1 0.96(9) 2_645 2_645
O6 Nd1 O4 Nd1 90.41(7) . 2_645
O5 Nd1 O4 Nd1 39.12(6) . 2_645
O4 Nd1 O4 Nd1 -141.76(7) 2_655 2_645
C8 Nd1 O4 Nd1 -16.60(8) 2_645 2_645
C1 Nd1 O4 Nd1 -110.37(10) 2_655 2_645
O1W Nd1 O1 C8 162.0(2) . .
O5 Nd1 O1 C8 -61.5(2) 2_655 .
O4 Nd1 O1 C8 13.48(19) . .
O3 Nd1 O1 C8 -116.7(2) 2_655 .
O1 Nd1 O1 C8 -21.1(2) 2_645 .
O2 Nd1 O1 C8 159.4(3) 2_645 .
O6 Nd1 O1 C8 91.1(2) . .
O5 Nd1 O1 C8 60.4(2) . .
O4 Nd1 O1 C8 -129.8(2) 2_655 .
C8 Nd1 O1 C8 -33.5(4) 2_645 .
C1 Nd1 O1 C8 -122.5(2) 2_655 .
O1W Nd1 O1 Nd1 -97.76(8) . 2_655
O5 Nd1 O1 Nd1 38.80(7) 2_655 2_655
O4 Nd1 O1 Nd1 113.75(8) . 2_655
O3 Nd1 O1 Nd1 -16.43(9) 2_655 2_655
O1 Nd1 O1 Nd1 79.12(12) 2_645 2_655
O2 Nd1 O1 Nd1 -100.3(3) 2_645 2_655
O6 Nd1 O1 Nd1 -168.66(8) . 2_655
O5 Nd1 O1 Nd1 160.66(6) . 2_655
O4 Nd1 O1 Nd1 -29.54(6) 2_655 2_655
C8 Nd1 O1 Nd1 66.8(3) 2_645 2_655
C1 Nd1 O1 Nd1 -22.24(8) 2_655 2_655
Nd1 O4 C1 O3 100.5(3) . .
Nd1 O4 C1 O3 3.0(3) 2_645 .
Nd1 O4 C1 C2 -79.1(3) . .
Nd1 O4 C1 C2 -176.6(2) 2_645 .
Nd1 O4 C1 Nd1 97.6(2) . 2_645
C3 C2 C1 O3 -0.8(4) . .
C7 C2 C1 O3 -179.8(3) . .
C3 C2 C1 O4 178.8(3) . .
C7 C2 C1 O4 -0.2(4) . .
C3 C2 C1 Nd1 25.5(17) . 2_645
C7 C2 C1 Nd1 -153.5(15) . 2_645
Nd1 O1 C8 O2 94.0(3) . .
Nd1 O1 C8 O2 -12.5(3) 2_655 .
Nd1 O1 C8 C7 -91.6(3) . .
Nd1 O1 C8 C7 161.9(2) 2_655 .
Nd1 O1 C8 Nd1 106.50(14) . 2_655
C16 N1 C9 O8 -178.4(3) . .
C17 N1 C9 O8 -7.6(5) . .
C16 N1 C9 C10 0.8(4) . .
C17 N1 C9 C10 171.5(3) . .
C15 C10 C9 O8 177.9(3) . .
C11 C10 C9 O8 -1.1(6) . .
C15 C10 C9 N1 -1.2(4) . .
C11 C10 C9 N1 179.8(3) . .
C5 C6 C7 C2 1.0(4) . .
C5 C6 C7 C8 -179.1(3) . .
C3 C2 C7 C6 -1.2(4) . .
C1 C2 C7 C6 177.8(3) . .
C3 C2 C7 C8 178.9(3) . .
C1 C2 C7 C8 -2.0(4) . .
O2 C8 C7 C6 79.9(3) . .
O1 C8 C7 C6 -94.6(3) . .
Nd1 C8 C7 C6 -9.2(8) 2_655 .
O2 C8 C7 C2 -100.2(3) . .
O1 C8 C7 C2 85.2(4) . .
Nd1 C8 C7 C2 170.6(6) 2_655 .
O1 C8 O2 Nd1 12.5(3) . 2_655
C7 C8 O2 Nd1 -161.9(2) . 2_655
O4 C1 O3 Nd1 -3.4(3) . 2_645
C2 C1 O3 Nd1 176.2(2) . 2_645
